data_7018546
loop_
_publ_author_name
'Talarico, Anna Maria'
'Szerb, Elisabeta Ildyko'
'Mastropietro, Teresa F.'
'Aiello, Iolinda'
'Crispini, Alessandra'
'Ghedini, Mauro'

_publ_section_title
;
 Tuning solid state luminescent properties in a hydrogen bonding-directed
 supramolecular assembly of bis-cyclometalated iridium(iii)
 ethylenediamine complexes.
;
_journal_issue 16
_journal_name_full 'Dalton transactions (Cambridge, England : 2003)'
_journal_page_first 4919
_journal_page_last 4926
_journal_paper_doi 10.1039/c2dt12108e
_journal_volume 41
_journal_year 2012
_chemical_formula_moiety 'C24 H24 Ir N4, Cl O4'
_chemical_formula_sum 'C24 H24 Cl Ir N4 O4'
_chemical_formula_weight 660.12
_space_group_IT_number 33
_symmetry_cell_setting orthorhombic
_symmetry_Int_Tables_number 33
_symmetry_space_group_name_Hall 'P 2c -2n'
_symmetry_space_group_name_H-M 'P n a 21'
_atom_sites_solution_hydrogens geom
_atom_sites_solution_primary direct
_atom_sites_solution_secondary difmap
_audit_creation_method SHELXL-97
_cell_angle_alpha 90.00
_cell_angle_beta 90.00
_cell_angle_gamma 90.00
_cell_formula_units_Z 4
_cell_length_a 12.8971(17)
_cell_length_b 16.631(2)
_cell_length_c 10.9986(16)
_cell_measurement_reflns_used 7018
_cell_measurement_temperature 298(2)
_cell_measurement_theta_max 27.49
_cell_measurement_theta_min 2.73
_cell_volume 2359.1(5)
_computing_cell_refinement 'Bruker SMART'
_computing_data_collection 'Bruker SMART'
_computing_data_reduction 'Bruker SAINT'
_computing_molecular_graphics 'Bruker SHELXTL'
_computing_publication_material 'Bruker SHELXTL'
_computing_structure_refinement 'Bruker SHELXTL'
_computing_structure_solution 'Bruker SHELXTL'
_diffrn_ambient_temperature 298(2)
_diffrn_measured_fraction_theta_full 0.968
_diffrn_measured_fraction_theta_max 0.968
_diffrn_measurement_device_type 'CCD area detector'
_diffrn_measurement_method 'phi and omega scans'
_diffrn_radiation_monochromator graphite
_diffrn_radiation_type MoK\a
_diffrn_radiation_wavelength 0.71073
_diffrn_reflns_av_R_equivalents 0.0464
_diffrn_reflns_av_sigmaI/netI 0.0417
_diffrn_reflns_limit_h_max 17
_diffrn_reflns_limit_h_min -18
_diffrn_reflns_limit_k_max 24
_diffrn_reflns_limit_k_min -23
_diffrn_reflns_limit_l_max 16
_diffrn_reflns_limit_l_min -15
_diffrn_reflns_number 45604
_diffrn_reflns_theta_full 32.00
_diffrn_reflns_theta_max 32.00
_diffrn_reflns_theta_min 2.00
_diffrn_source 'fine-focus sealed tube'
_exptl_absorpt_coefficient_mu 5.812
_exptl_absorpt_correction_T_max 0.8449
_exptl_absorpt_correction_T_min 0.6535
_exptl_absorpt_correction_type multi-scan
_exptl_absorpt_process_details sadabs
_exptl_crystal_colour yellow
_exptl_crystal_density_diffrn 1.859
_exptl_crystal_density_method 'not measured'
_exptl_crystal_description parallelepiped
_exptl_crystal_F_000 1288
_exptl_crystal_size_max 0.08
_exptl_crystal_size_mid 0.04
_exptl_crystal_size_min 0.03
_refine_diff_density_max 0.422
_refine_diff_density_min -0.483
_refine_diff_density_rms 0.076
_refine_ls_abs_structure_details 'Flack H D (1983), Acta Cryst. A39, 876-881'
_refine_ls_abs_structure_Flack -0.004(6)
_refine_ls_extinction_method none
_refine_ls_goodness_of_fit_ref 0.894
_refine_ls_hydrogen_treatment constr
_refine_ls_matrix_type full
_refine_ls_number_parameters 326
_refine_ls_number_reflns 7728
_refine_ls_number_restraints 1
_refine_ls_restrained_S_all 0.894
_refine_ls_R_factor_all 0.0518
_refine_ls_R_factor_gt 0.0256
_refine_ls_shift/su_max 0.003
_refine_ls_shift/su_mean 0.000
_refine_ls_structure_factor_coef Fsqd
_refine_ls_weighting_details 'calc w=1/[\s^2^(Fo^2^)+(0.0278P)^2^+0.0000P] where P=(Fo^2^+2Fc^2^)/3'
_refine_ls_weighting_scheme calc
_refine_ls_wR_factor_gt 0.0509
_refine_ls_wR_factor_ref 0.0589
_reflns_number_gt 5447
_reflns_number_total 7728
_reflns_threshold_expression >2sigma(I)
_cod_data_source_file c2dt12108e.txt
_cod_data_source_block (1c)
_cod_original_cell_volume 2359.2(6)
_cod_database_code 7018546

loop_
_symmetry_equiv_pos_as_xyz
'x, y, z'
'-x, -y, z+1/2'
'x+1/2, -y+1/2, z'
'-x+1/2, y+1/2, z+1/2'

loop_
_atom_site_label
_atom_site_type_symbol
_atom_site_fract_x
_atom_site_fract_y
_atom_site_fract_z
_atom_site_U_iso_or_equiv
_atom_site_adp_type
_atom_site_occupancy
_atom_site_symmetry_multiplicity
_atom_site_calc_flag
_atom_site_refinement_flags
_atom_site_disorder_assembly
_atom_site_disorder_group
Ir1 Ir 0.581057(8) 0.283613(6) 0.26345(4) 0.04246(4) Uani 1 1 d . . .
N1 N 0.6988(3) 0.20693(17) 0.1785(3) 0.0531(8) Uani 1 1 d . . .
H1A H 0.7368 0.2361 0.1258 0.064 Uiso 1 1 calc R . .
H1B H 0.7416 0.1872 0.2358 0.064 Uiso 1 1 calc R . .
N2 N 0.4871(2) 0.17891(18) 0.2113(3) 0.0544(8) Uani 1 1 d . . .
H2A H 0.4426 0.1665 0.2716 0.065 Uiso 1 1 calc R . .
H2B H 0.4500 0.1902 0.1441 0.065 Uiso 1 1 calc R . .
N3 N 0.6202(3) 0.2414(2) 0.4313(3) 0.0476(7) Uani 1 1 d . . .
N4 N 0.5339(2) 0.34306(18) 0.1090(3) 0.0502(7) Uani 1 1 d . . .
C1 C 0.6860(3) 0.3664(2) 0.3089(3) 0.0484(9) Uani 1 1 d . . .
C2 C 0.7241(3) 0.4305(2) 0.2420(5) 0.0596(15) Uani 1 1 d . . .
H2 H 0.6966 0.4411 0.1655 0.071 Uiso 1 1 calc R . .
C3 C 0.8028(3) 0.4794(2) 0.2870(6) 0.0672(17) Uani 1 1 d . . .
H3 H 0.8261 0.5222 0.2400 0.081 Uiso 1 1 calc R . .
C4 C 0.8464(3) 0.4666(3) 0.3969(5) 0.0738(14) Uani 1 1 d . . .
H4 H 0.8997 0.4998 0.4240 0.089 Uiso 1 1 calc R . .
C5 C 0.8113(3) 0.4037(3) 0.4698(5) 0.0655(13) Uani 1 1 d . . .
H5 H 0.8397 0.3947 0.5462 0.079 Uiso 1 1 calc R . .
C6 C 0.7320(3) 0.3545(2) 0.4247(4) 0.0507(9) Uani 1 1 d . . .
C7 C 0.6892(3) 0.2865(2) 0.4944(4) 0.0527(10) Uani 1 1 d . . .
C8 C 0.7110(5) 0.2687(3) 0.6159(5) 0.0753(14) Uani 1 1 d . . .
H8 H 0.7603 0.2987 0.6578 0.090 Uiso 1 1 calc R . .
C9 C 0.6605(5) 0.2075(3) 0.6731(5) 0.0814(16) Uani 1 1 d . . .
H9 H 0.6738 0.1962 0.7545 0.098 Uiso 1 1 calc R . .
C10 C 0.5899(4) 0.1628(3) 0.6089(5) 0.0705(13) Uani 1 1 d . . .
H10 H 0.5540 0.1212 0.6464 0.085 Uiso 1 1 calc R . .
C11 C 0.5732(3) 0.1801(3) 0.4902(5) 0.0629(12) Uani 1 1 d . . .
H11A H 0.5270 0.1481 0.4470 0.076 Uiso 1 1 calc R . .
C12 C 0.4659(3) 0.3500(2) 0.3343(4) 0.0533(10) Uani 1 1 d . . .
C13 C 0.4288(4) 0.3517(3) 0.4531(5) 0.0708(13) Uani 1 1 d . . .
H13 H 0.4584 0.3179 0.5109 0.085 Uiso 1 1 calc R . .
C14 C 0.3482(4) 0.4026(3) 0.4874(6) 0.0862(17) Uani 1 1 d . . .
H14 H 0.3247 0.4027 0.5673 0.103 Uiso 1 1 calc R . .
C15 C 0.3034(4) 0.4530(3) 0.4029(6) 0.0841(17) Uani 1 1 d . . .
H15 H 0.2493 0.4867 0.4258 0.101 Uiso 1 1 calc R . .
C16 C 0.3372(3) 0.4537(2) 0.2881(6) 0.0696(17) Uani 1 1 d . . .
H16 H 0.3071 0.4884 0.2321 0.084 Uiso 1 1 calc R . .
C17 C 0.4174(2) 0.4026(2) 0.2513(9) 0.0600(14) Uani 1 1 d . . .
C18 C 0.4563(3) 0.3980(2) 0.1246(5) 0.0569(11) Uani 1 1 d . . .
C19 C 0.4214(3) 0.4424(3) 0.0261(6) 0.0773(16) Uani 1 1 d . . .
H19 H 0.3691 0.4802 0.0370 0.093 Uiso 1 1 calc R . .
C20 C 0.4632(4) 0.4310(3) -0.0874(6) 0.0808(15) Uani 1 1 d . . .
H20 H 0.4393 0.4603 -0.1537 0.097 Uiso 1 1 calc R . .
C21 C 0.5398(4) 0.3764(3) -0.1007(5) 0.0746(13) Uani 1 1 d . . .
H21 H 0.5685 0.3671 -0.1770 0.090 Uiso 1 1 calc R . .
C22 C 0.5749(3) 0.3348(3) -0.0014(5) 0.0629(12) Uani 1 1 d . . .
H22 H 0.6298 0.2992 -0.0115 0.075 Uiso 1 1 calc R . .
C23 C 0.5569(3) 0.1106(3) 0.1878(5) 0.0660(12) Uani 1 1 d . . .
H23A H 0.5201 0.0688 0.1439 0.079 Uiso 1 1 calc R . .
H23B H 0.5813 0.0883 0.2640 0.079 Uiso 1 1 calc R . .
C24 C 0.6474(3) 0.1399(2) 0.1135(4) 0.0611(11) Uani 1 1 d . . .
H24A H 0.6963 0.0963 0.1011 0.073 Uiso 1 1 calc R . .
H24B H 0.6234 0.1580 0.0346 0.073 Uiso 1 1 calc R . .
Cl1 Cl 0.3869(5) 0.1381(5) -0.0978(6) 0.0908(17) Uani 0.610(11) 1 d P A 1
O4 O 0.3986(6) 0.0726(6) -0.0197(7) 0.149(5) Uani 0.610(11) 1 d P A 1
Cl1A Cl 0.3784(7) 0.1722(6) -0.1175(9) 0.079(2) Uani 0.390(11) 1 d P A 2
O4A O 0.3856(18) 0.2343(10) -0.198(2) 0.213(16) Uani 0.390(11) 1 d P A 2
O1 O 0.3241(5) 0.1158(3) -0.1873(5) 0.204(4) Uani 1 1 d . . .
O2 O 0.4835(4) 0.1595(5) -0.1163(6) 0.167(3) Uani 1 1 d . . .
O3 O 0.3391(5) 0.2026(6) -0.0198(9) 0.210(3) Uani 1 1 d . . .

loop_
_atom_site_aniso_label
_atom_site_aniso_U_11
_atom_site_aniso_U_22
_atom_site_aniso_U_33
_atom_site_aniso_U_23
_atom_site_aniso_U_13
_atom_site_aniso_U_12
Ir1 0.03884(7) 0.03701(6) 0.05153(7) 0.00021(13) -0.00275(13) 0.00257(4)
N1 0.0503(19) 0.050(2) 0.059(2) -0.0025(15) -0.0105(16) 0.0100(14)
N2 0.0511(19) 0.0468(17) 0.065(2) -0.0029(15) -0.0071(15) -0.0003(15)
N3 0.0471(17) 0.0459(17) 0.0498(19) 0.0010(15) 0.0015(15) 0.0040(15)
N4 0.0437(17) 0.0400(17) 0.067(2) 0.0052(16) -0.0086(17) 0.0006(14)
C1 0.0438(19) 0.042(2) 0.059(2) -0.0049(15) 0.0059(16) 0.0020(15)
C2 0.056(2) 0.0480(19) 0.075(5) -0.004(2) 0.007(2) 0.0021(16)
C3 0.060(2) 0.046(2) 0.095(5) -0.007(3) 0.022(3) -0.0075(17)
C4 0.050(3) 0.063(3) 0.109(4) -0.038(3) 0.007(3) -0.009(2)
C5 0.050(2) 0.069(3) 0.077(3) -0.037(3) 0.003(2) -0.004(2)
C6 0.043(2) 0.050(2) 0.059(2) -0.0139(19) 0.0029(18) 0.0052(17)
C7 0.053(2) 0.055(2) 0.050(2) -0.0076(19) -0.0028(19) 0.0063(18)
C8 0.082(4) 0.085(4) 0.059(3) -0.010(3) -0.009(3) 0.003(3)
C9 0.103(5) 0.091(4) 0.050(3) 0.011(3) -0.004(3) 0.012(3)
C10 0.080(3) 0.070(3) 0.062(3) 0.013(2) 0.009(2) 0.005(2)
C11 0.069(3) 0.058(3) 0.062(3) 0.007(2) 0.000(2) 0.000(2)
C12 0.042(2) 0.044(2) 0.074(3) -0.005(2) 0.006(2) -0.0040(17)
C13 0.070(3) 0.057(3) 0.086(4) -0.005(3) 0.015(2) 0.002(2)
C14 0.074(3) 0.064(3) 0.120(5) -0.026(3) 0.037(3) -0.006(3)
C15 0.051(3) 0.057(3) 0.145(6) -0.031(3) 0.008(3) 0.006(2)
C16 0.045(2) 0.047(2) 0.117(5) -0.017(3) -0.003(3) 0.0004(16)
C17 0.0384(16) 0.0368(16) 0.105(4) -0.011(3) -0.011(3) -0.0028(13)
C18 0.0375(19) 0.041(2) 0.092(3) 0.009(2) -0.014(2) -0.0032(17)
C19 0.057(3) 0.055(3) 0.119(5) 0.027(3) -0.023(3) -0.002(2)
C20 0.064(3) 0.080(4) 0.098(4) 0.040(3) -0.018(3) -0.005(3)
C21 0.079(3) 0.074(3) 0.071(3) 0.026(3) -0.013(3) -0.009(3)
C22 0.059(3) 0.063(3) 0.067(3) 0.010(2) -0.004(2) 0.001(2)
C23 0.070(3) 0.044(2) 0.084(3) -0.013(2) -0.023(3) 0.004(2)
C24 0.064(3) 0.054(2) 0.066(3) -0.012(2) -0.012(2) 0.014(2)
Cl1 0.072(3) 0.135(5) 0.065(2) 0.019(3) -0.0102(17) -0.043(3)
O4 0.175(8) 0.175(9) 0.096(6) 0.059(6) -0.077(5) -0.075(7)
Cl1A 0.067(3) 0.114(6) 0.056(3) 0.001(4) -0.018(2) -0.013(4)
O4A 0.25(2) 0.141(12) 0.25(3) 0.066(16) -0.18(2) -0.096(12)
O1 0.284(7) 0.154(4) 0.175(6) 0.089(4) -0.167(6) -0.125(5)
O2 0.092(4) 0.247(8) 0.163(5) -0.026(5) -0.001(4) -0.019(4)
O3 0.120(6) 0.330(10) 0.180(8) -0.040(7) 0.049(5) 0.016(5)

loop_
_atom_type_symbol
_atom_type_description
_atom_type_scat_dispersion_real
_atom_type_scat_dispersion_imag
_atom_type_scat_source
C C 0.0033 0.0016 'International Tables Vol C Tables 4.2.6.8 and 6.1.1.4'
H H 0.0000 0.0000 'International Tables Vol C Tables 4.2.6.8 and 6.1.1.4'
N N 0.0061 0.0033 'International Tables Vol C Tables 4.2.6.8 and 6.1.1.4'
O O 0.0106 0.0060 'International Tables Vol C Tables 4.2.6.8 and 6.1.1.4'
Cl Cl 0.1484 0.1585 'International Tables Vol C Tables 4.2.6.8 and 6.1.1.4'
Ir Ir -1.4442 7.9887 'International Tables Vol C Tables 4.2.6.8 and 6.1.1.4'

loop_
_geom_angle_atom_site_label_1
_geom_angle_atom_site_label_2
_geom_angle_atom_site_label_3
_geom_angle
C1 Ir1 C12 91.43(16)
C1 Ir1 N3 80.97(15)
C12 Ir1 N3 91.21(16)
C1 Ir1 N4 94.34(14)
C12 Ir1 N4 80.64(16)
N3 Ir1 N4 170.53(13)
C1 Ir1 N1 92.20(14)
C12 Ir1 N1 176.08(15)
N3 Ir1 N1 90.82(13)
N4 Ir1 N1 97.62(14)
C1 Ir1 N2 170.64(13)
C12 Ir1 N2 97.41(14)
N3 Ir1 N2 95.72(13)
N4 Ir1 N2 90.13(12)
N1 Ir1 N2 79.05(13)
C24 N1 Ir1 109.5(2)
C24 N1 H1A 109.8
Ir1 N1 H1A 109.8
C24 N1 H1B 109.8
Ir1 N1 H1B 109.8
H1A N1 H1B 108.2
C23 N2 Ir1 108.7(2)
C23 N2 H2A 110.0
Ir1 N2 H2A 110.0
C23 N2 H2B 110.0
Ir1 N2 H2B 110.0
H2A N2 H2B 108.3
C11 N3 C7 117.8(4)
C11 N3 Ir1 125.7(3)
C7 N3 Ir1 115.8(3)
C22 N4 C18 118.3(4)
C22 N4 Ir1 125.9(3)
C18 N4 Ir1 115.8(3)
C2 C1 C6 115.8(4)
C2 C1 Ir1 129.8(3)
C6 C1 Ir1 114.4(3)
C1 C2 C3 121.3(5)
C1 C2 H2 119.3
C3 C2 H2 119.3
C4 C3 C2 122.0(5)
C4 C3 H3 119.0
C2 C3 H3 119.0
C3 C4 C5 119.9(4)
C3 C4 H4 120.1
C5 C4 H4 120.1
C4 C5 C6 118.2(5)
C4 C5 H5 120.9
C6 C5 H5 120.9
C5 C6 C1 122.8(4)
C5 C6 C7 122.5(4)
C1 C6 C7 114.6(4)
N3 C7 C8 120.3(4)
N3 C7 C6 113.9(4)
C8 C7 C6 125.8(4)
C9 C8 C7 120.2(5)
C9 C8 H8 119.9
C7 C8 H8 119.9
C8 C9 C10 119.0(5)
C8 C9 H9 120.5
C10 C9 H9 120.5
C11 C10 C9 119.1(5)
C11 C10 H10 120.5
C9 C10 H10 120.5
N3 C11 C10 123.5(5)
N3 C11 H11A 118.3
C10 C11 H11A 118.3
C13 C12 C17 116.3(5)
C13 C12 Ir1 129.0(4)
C17 C12 Ir1 114.7(4)
C12 C13 C14 121.5(5)
C12 C13 H13 119.2
C14 C13 H13 119.2
C15 C14 C13 120.0(6)
C15 C14 H14 120.0
C13 C14 H14 120.0
C16 C15 C14 120.4(5)
C16 C15 H15 119.8
C14 C15 H15 119.8
C15 C16 C17 120.7(6)
C15 C16 H16 119.7
C17 C16 H16 119.7
C16 C17 C12 121.2(8)
C16 C17 C18 123.7(6)
C12 C17 C18 115.1(4)
N4 C18 C19 119.8(5)
N4 C18 C17 113.6(4)
C19 C18 C17 126.6(4)
C20 C19 C18 120.6(5)
C20 C19 H19 119.7
C18 C19 H19 119.7
C21 C20 C19 118.6(5)
C21 C20 H20 120.7
C19 C20 H20 120.7
C20 C21 C22 119.6(6)
C20 C21 H21 120.2
C22 C21 H21 120.2
N4 C22 C21 123.0(5)
N4 C22 H22 118.5
C21 C22 H22 118.5
N2 C23 C24 108.7(3)
N2 C23 H23A 110.0
C24 C23 H23A 110.0
N2 C23 H23B 110.0
C24 C23 H23B 110.0
H23A C23 H23B 108.3
N1 C24 C23 109.2(4)
N1 C24 H24A 109.8
C23 C24 H24A 109.8
N1 C24 H24B 109.8
C23 C24 H24B 109.8
H24A C24 H24B 108.3
O2 Cl1 O1 122.7(6)
O2 Cl1 O4 101.7(7)
O1 Cl1 O4 107.7(6)
O2 Cl1 O3 106.5(6)
O1 Cl1 O3 111.9(7)
O4 Cl1 O3 104.4(7)
O3 Cl1A O4A 105.6(14)
O3 Cl1A O2 116.1(8)
O4A Cl1A O2 93.2(12)
O3 Cl1A O1 121.5(9)
O4A Cl1A O1 100.8(9)
O2 Cl1A O1 113.3(8)
Cl1 O1 Cl1A 25.9(3)
Cl1 O2 Cl1A 26.4(3)
Cl1A O3 Cl1 23.9(4)

loop_
_geom_bond_atom_site_label_1
_geom_bond_atom_site_label_2
_geom_bond_distance
Ir1 C1 1.994(4)
Ir1 C12 2.008(4)
Ir1 N3 2.039(3)
Ir1 N4 2.057(3)
Ir1 N1 2.192(3)
Ir1 N2 2.198(3)
N1 C24 1.481(5)
N1 H1A 0.9000
N1 H1B 0.9000
N2 C23 1.473(5)
N2 H2A 0.9000
N2 H2B 0.9000
N3 C11 1.351(6)
N3 C7 1.355(5)
N4 C22 1.331(6)
N4 C18 1.365(5)
C1 C2 1.386(6)
C1 C6 1.419(5)
C2 C3 1.392(6)
C2 H2 0.9300
C3 C4 1.350(8)
C3 H3 0.9300
C4 C5 1.393(7)
C4 H4 0.9300
C5 C6 1.400(6)
C5 H5 0.9300
C6 C7 1.474(6)
C7 C8 1.398(7)
C8 C9 1.362(7)
C8 H8 0.9300
C9 C10 1.371(7)
C9 H9 0.9300
C10 C11 1.354(7)
C10 H10 0.9300
C11 H11A 0.9300
C12 C13 1.392(7)
C12 C17 1.411(8)
C13 C14 1.393(6)
C13 H13 0.9300
C14 C15 1.378(8)
C14 H14 0.9300
C15 C16 1.336(9)
C15 H15 0.9300
C16 C17 1.397(6)
C16 H16 0.9300
C17 C18 1.484(10)
C18 C19 1.386(7)
C19 C20 1.373(8)
C19 H19 0.9300
C20 C21 1.349(8)
C20 H20 0.9300
C21 C22 1.371(7)
C21 H21 0.9300
C22 H22 0.9300
C23 C24 1.505(6)
C23 H23A 0.9700
C23 H23B 0.9700
C24 H24A 0.9700
C24 H24B 0.9700
Cl1 O2 1.311(8)
Cl1 O1 1.327(7)
Cl1 O4 1.396(10)
Cl1 O3 1.505(11)
Cl1A O3 1.291(13)
Cl1A O4A 1.36(2)
Cl1A O2 1.372(11)
Cl1A O1 1.399(10)
